data_1551023
loop_
_publ_author_name
'Hinatsu, Y.'
'Doi, Y.'

_publ_section_title
;
 Studies on phase transitions of rare earth tantalites (Sm1-xLnx)3TaO7 (Ln
 = Nd, Eu) with fluorite-related structure
;
_journal_name_full 'Journal of the Ceramic Society of Japan'
_journal_page_first 273
_journal_page_last 278
_journal_volume 127
_journal_year 2019
_chemical_formula_sum 'Nd3 O7 Ta'
_chemical_name_common 'Nd3TaO7 orthorhombic phase'
_space_group_IT_number 62
_space_group_name_H-M_alt 'P n m a'
_symmetry_space_group_name_Hall '-P 2ac 2n'
_symmetry_space_group_name_H-M 'P n m a'
_cell_angle_alpha 90
_cell_angle_beta 90
_cell_angle_gamma 90
_cell_formula_units_Z 4
_cell_length_a 7.661(1)
_cell_length_b 10.9041(12)
_cell_length_c 7.5009(7)
_cell_volume 626.60(12)
_cod_data_source_file Nd3TaO7-ortho.cif
_cod_data_source_block Nd3TaO7-ortho
_cod_original_formula_sum 'Nd3 Ta O7'
_cod_database_code 1551023

loop_
_space_group_symop_operation_xyz
'x, y, z'
'-x, -y, -z'
'-x+1/2, -y, z+1/2'
'x+1/2, y, -z+1/2'
'-x, y+1/2, -z'
'x, -y+1/2, z'
'x+1/2, -y+1/2, -z+1/2'
'-x+1/2, y+1/2, z+1/2'

loop_
_atom_site_label
_atom_site_occupancy
_atom_site_fract_x
_atom_site_fract_y
_atom_site_fract_z
_atom_site_adp_type
_atom_site_B_iso_or_equiv
_atom_site_type_symbol
Nd1 1.0 0.9985(3) 0.250000 0.7274(34) Biso 0.34(4) Nd
Nd2 1.0 0.250(7) 0.4756(10) 0.4511(12) Biso 0.34 Nd
Ta 1.0 -0.0063(59) 0.250000 0.2478(34) Biso 0.51(8) Ta
O1 1.0 0.980(23) 0.359(18) 0.412(19) Biso 1.59(7) O
O2 1.0 0.991(26) 0.848(16) 0.992(28) Biso 1.59 O
O3 1.0 0.254(17) 0.393(3) 0.714(5) Biso 1.59 O
O4 1.0 0.247(44) 0.250000 0.306(5) Biso 1.59 O
